data_1558046
loop_
_publ_author_name
'Keuter, Jan'
'Schwermann, Christian'
'Hepp, Alexander'
'Bergander, Klaus'
'Droste, J\"orn'
'Hansen, Michael Ryan'
'Doltsinis, Nikos L.'
'M\"uck-Lichtenfeld, Christian'
'Lips, Felicitas'

_publ_section_title
;
 A highly unsaturated six-vertex amido-substituted silicon cluster.
;
_journal_issue 23
_journal_name_full 'Chemical science'
_journal_page_first 5895
_journal_page_last 5901
_journal_paper_doi 10.1039/d0sc01427c
_journal_volume 11
_journal_year 2020
_chemical_formula_sum 'C66 H118 N4 Si10'
_chemical_formula_weight 1248.54
_space_group_crystal_system triclinic
_space_group_IT_number 2
_space_group_name_Hall '-P 1'
_space_group_name_H-M_alt 'P -1'
_atom_sites_solution_hydrogens geom
_audit_creation_method SHELXL-2016/6
_audit_update_record
;
2020-03-09 deposited with the CCDC.	2020-05-11 downloaded from the CCDC.
;
_cell_angle_alpha 81.160(2)
_cell_angle_beta 85.017(2)
_cell_angle_gamma 77.197(2)
_cell_formula_units_Z 2
_cell_length_a 13.4808(9)
_cell_length_b 14.1304(10)
_cell_length_c 20.7309(15)
_cell_measurement_reflns_used 9454
_cell_measurement_temperature 116(2)
_cell_measurement_theta_max 27.13
_cell_measurement_theta_min 2.29
_cell_volume 3799.4(5)
_computing_cell_refinement 'Bruker SAINT'
_computing_data_collection 'Bruker APEX2'
_computing_data_reduction 'Bruker SAINT'
_computing_molecular_graphics 'SHELXL-2014 (Sheldrick 2014)'
_computing_publication_material 'Bruker SHELXTL'
_computing_structure_refinement 'SHELXL-2016/6 (Sheldrick, 2016)'
_computing_structure_solution 'SHELXS-97 (Sheldrick 2008)'
_diffrn_ambient_temperature 116(2)
_diffrn_measured_fraction_theta_full 0.994
_diffrn_measured_fraction_theta_max 0.980
_diffrn_measurement_device_type 'Bruker APEX-II CCD'
_diffrn_measurement_method '\f and \w scans'
_diffrn_radiation_type MoK\a
_diffrn_radiation_wavelength 0.71073
_diffrn_reflns_av_R_equivalents 0.0299
_diffrn_reflns_av_unetI/netI 0.0448
_diffrn_reflns_Laue_measured_fraction_full 0.994
_diffrn_reflns_Laue_measured_fraction_max 0.980
_diffrn_reflns_limit_h_max 17
_diffrn_reflns_limit_h_min -17
_diffrn_reflns_limit_k_max 18
_diffrn_reflns_limit_k_min -18
_diffrn_reflns_limit_l_max 26
_diffrn_reflns_limit_l_min -26
_diffrn_reflns_number 39610
_diffrn_reflns_point_group_measured_fraction_full 0.994
_diffrn_reflns_point_group_measured_fraction_max 0.980
_diffrn_reflns_theta_full 25.242
_diffrn_reflns_theta_max 27.140
_diffrn_reflns_theta_min 1.889
_exptl_absorpt_coefficient_mu 0.211
_exptl_absorpt_correction_T_max 0.7455
_exptl_absorpt_correction_T_min 0.6183
_exptl_absorpt_correction_type multi-scan
_exptl_absorpt_process_details SADABS
_exptl_crystal_colour yellow
_exptl_crystal_density_diffrn 1.091
_exptl_crystal_description block
_exptl_crystal_F_000 1364
_exptl_crystal_size_max 0.845
_exptl_crystal_size_mid 0.501
_exptl_crystal_size_min 0.385
_refine_diff_density_max 0.349
_refine_diff_density_min -0.253
_refine_diff_density_rms 0.050
_refine_ls_extinction_method none
_refine_ls_goodness_of_fit_ref 1.020
_refine_ls_hydrogen_treatment constr
_refine_ls_matrix_type full
_refine_ls_number_parameters 808
_refine_ls_number_reflns 16495
_refine_ls_number_restraints 184
_refine_ls_restrained_S_all 1.015
_refine_ls_R_factor_all 0.0476
_refine_ls_R_factor_gt 0.0354
_refine_ls_shift/su_max 0.000
_refine_ls_shift/su_mean 0.000
_refine_ls_structure_factor_coef Fsqd
_refine_ls_weighting_details 'w=1/[\s^2^(Fo^2^)+(0.0419P)^2^+1.5496P] where P=(Fo^2^+2Fc^2^)/3'
_refine_ls_weighting_scheme calc
_refine_ls_wR_factor_gt 0.0881
_refine_ls_wR_factor_ref 0.0935
_reflns_Friedel_coverage 0.000
_reflns_number_gt 13915
_reflns_number_total 16495
_reflns_threshold_expression 'I > 2\s(I)'
_cod_data_source_file d0sc01427c3.cif
_cod_data_source_block fl160424t
_cod_depositor_comments
;Adding full bibliography for 1558046.cif.

 Adding full bibliography for 1558046.cif.
;
_cod_database_code 1558046
_shelx_shelxl_version_number 2016/6
_shelx_space_group_comment
;
The symmetry employed for this shelxl refinement is uniquely defined
by the following loop, which should always be used as a source of
symmetry information in preference to the above space-group names.
They are only intended as comments.
;

loop_
_space_group_symop_operation_xyz
'x, y, z'
'-x, -y, -z'

loop_
_atom_site_label
_atom_site_type_symbol
_atom_site_fract_x
_atom_site_fract_y
_atom_site_fract_z
_atom_site_U_iso_or_equiv
_atom_site_adp_type
_atom_site_occupancy
_atom_site_site_symmetry_order
_atom_site_calc_flag
_atom_site_refinement_flags_posn
_atom_site_refinement_flags_adp
_atom_site_refinement_flags_occupancy
_atom_site_disorder_assembly
_atom_site_disorder_group
Si1 Si 0.20616(3) 0.93188(3) 0.79797(2) 0.01370(8) Uani 1 1 d . . . . .
Si2 Si 0.16104(3) 0.82581(3) 0.73904(2) 0.01563(9) Uani 1 1 d . . . . .
Si3 Si 0.32585(3) 0.73796(3) 0.69062(2) 0.01411(8) Uani 1 1 d . . . . .
Si4 Si 0.32257(3) 0.89894(3) 0.69764(2) 0.01600(9) Uani 1 1 d . . . . .
Si5 Si 0.36971(3) 0.83559(3) 0.80687(2) 0.01330(8) Uani 1 1 d . . . . .
Si6 Si 0.28514(3) 0.70777(3) 0.80229(2) 0.01265(8) Uani 1 1 d . . . . .
Si7 Si 0.13160(3) 1.13049(3) 0.85516(2) 0.01759(9) Uani 1 1 d . . . . .
Si8 Si 0.34765(3) 0.57833(3) 0.59767(2) 0.01923(9) Uani 1 1 d . . . . .
Si9 Si 0.50789(3) 0.84794(3) 0.91680(2) 0.01885(9) Uani 1 1 d . . . . .
Si10 Si 0.33250(3) 0.49397(3) 0.87503(2) 0.01757(9) Uani 1 1 d . . . . .
N1 N 0.13001(9) 1.04734(8) 0.80030(6) 0.0151(2) Uani 1 1 d . . . . .
N2 N 0.32187(9) 0.69947(8) 0.61557(6) 0.0162(2) Uani 1 1 d . . . . .
N3 N 0.48265(9) 0.85032(9) 0.83479(6) 0.0159(2) Uani 1 1 d . . . . .
N4 N 0.25235(8) 0.60928(8) 0.85446(6) 0.0146(2) Uani 1 1 d . . . . .
C1 C 0.04849(11) 1.07146(10) 0.75489(7) 0.0158(3) Uani 1 1 d . . . . .
C2 C -0.04562(11) 1.04506(11) 0.77493(7) 0.0196(3) Uani 1 1 d . . . . .
C3 C -0.12271(12) 1.07029(12) 0.73096(8) 0.0256(3) Uani 1 1 d . . . . .
H3 H -0.186320 1.052568 0.743582 0.031 Uiso 1 1 calc R U . . .
C4 C -0.10873(13) 1.12052(13) 0.66942(8) 0.0314(4) Uani 1 1 d . . . . .
H4 H -0.162634 1.137991 0.640366 0.038 Uiso 1 1 calc R U . . .
C5 C -0.01634(13) 1.14512(12) 0.65038(8) 0.0293(4) Uani 1 1 d . . . . .
H5 H -0.007267 1.179619 0.607949 0.035 Uiso 1 1 calc R U . . .
C6 C 0.06442(12) 1.12065(11) 0.69187(7) 0.0203(3) Uani 1 1 d . . . . .
C7 C -0.06827(12) 0.99117(12) 0.84176(8) 0.0259(3) Uani 1 1 d . . . . .
H7 H -0.007188 0.981801 0.868051 0.031 Uiso 1 1 calc R U . . .
C8 C -0.15915(14) 1.04995(14) 0.87803(9) 0.0336(4) Uani 1 1 d . . . . .
H8A H -0.146952 1.115135 0.880429 0.050 Uiso 1 1 calc R U . . .
H8B H -0.167839 1.015838 0.922351 0.050 Uiso 1 1 calc R U . . .
H8C H -0.220910 1.056569 0.854572 0.050 Uiso 1 1 calc R U . . .
C9 C -0.08861(15) 0.89019(13) 0.83781(11) 0.0422(5) Uani 1 1 d . . . . .
H9A H -0.148846 0.897529 0.812705 0.063 Uiso 1 1 calc R U . . .
H9B H -0.100526 0.857130 0.882025 0.063 Uiso 1 1 calc R U . . .
H9C H -0.029520 0.851088 0.816150 0.063 Uiso 1 1 calc R U . . .
C10 C 0.16477(12) 1.14845(11) 0.66641(8) 0.0237(3) Uani 1 1 d . . . . .
H10 H 0.217970 1.112317 0.697214 0.028 Uiso 1 1 calc R U . . .
C11 C 0.15942(15) 1.25828(12) 0.66435(10) 0.0364(4) Uani 1 1 d . . . . .
H11A H 0.106812 1.295555 0.635042 0.055 Uiso 1 1 calc R U . . .
H11B H 0.225505 1.273302 0.648269 0.055 Uiso 1 1 calc R U . . .
H11C H 0.142512 1.276245 0.708413 0.055 Uiso 1 1 calc R U . . .
C12 C 0.19891(14) 1.11895(13) 0.59838(8) 0.0333(4) Uani 1 1 d . . . . .
H12A H 0.196481 1.050093 0.598640 0.050 Uiso 1 1 calc R U . . .
H12B H 0.268718 1.127721 0.587068 0.050 Uiso 1 1 calc R U . . .
H12C H 0.153320 1.160222 0.566020 0.050 Uiso 1 1 calc R U . . .
C13 C 0.02131(12) 1.23499(11) 0.84074(8) 0.0240(3) Uani 1 1 d . . . . .
H13A H 0.023674 1.264063 0.794708 0.036 Uiso 1 1 calc R U . . .
H13B H 0.024239 1.284428 0.868495 0.036 Uiso 1 1 calc R U . . .
H13C H -0.042180 1.211625 0.851399 0.036 Uiso 1 1 calc R U . . .
C14 C 0.25221(12) 1.17556(12) 0.84257(9) 0.0297(4) Uani 1 1 d . . . . .
H14A H 0.310124 1.119967 0.849505 0.044 Uiso 1 1 calc R U . . .
H14B H 0.252400 1.221147 0.873711 0.044 Uiso 1 1 calc R U . . .
H14C H 0.257717 1.209357 0.797862 0.044 Uiso 1 1 calc R U . . .
C15 C 0.12063(13) 1.07167(12) 0.94161(8) 0.0284(4) Uani 1 1 d . . . . .
H15A H 0.053452 1.055181 0.950720 0.043 Uiso 1 1 calc R U . . .
H15B H 0.128968 1.117104 0.971006 0.043 Uiso 1 1 calc R U . . .
H15C H 0.173704 1.011806 0.948537 0.043 Uiso 1 1 calc R U . . .
C16 C 0.30400(12) 0.78023(10) 0.56224(7) 0.0194(3) Uani 1 1 d . . . . .
C17 C 0.20334(13) 0.82233(11) 0.54458(7) 0.0239(3) Uani 1 1 d . . . . .
C18 C 0.18858(15) 0.90000(13) 0.49403(8) 0.0344(4) Uani 1 1 d . . . . .
H18 H 0.121433 0.928604 0.480997 0.041 Uiso 1 1 calc R U . . .
C19 C 0.26910(17) 0.93643(13) 0.46241(9) 0.0410(5) Uani 1 1 d . . . . .
H19 H 0.257080 0.990338 0.428446 0.049 Uiso 1 1 calc R U . . .
C20 C 0.36661(16) 0.89501(13) 0.47985(8) 0.0353(4) Uani 1 1 d . . . . .
H20 H 0.421561 0.920492 0.457350 0.042 Uiso 1 1 calc R U . . .
C21 C 0.38715(13) 0.81634(12) 0.52986(8) 0.0255(3) Uani 1 1 d . . . . .
C22 C 0.49683(14) 0.77412(14) 0.54660(9) 0.0352(4) Uani 1 1 d . . . . .
H22 H 0.496899 0.720077 0.583922 0.042 Uiso 1 1 calc R U . . .
C23 C 0.54754(17) 0.85004(19) 0.56815(11) 0.0548(6) Uani 1 1 d . . . . .
H23A H 0.551758 0.902239 0.531608 0.082 Uiso 1 1 calc R U . . .
H23B H 0.616256 0.818396 0.581723 0.082 Uiso 1 1 calc R U . . .
H23C H 0.507057 0.878103 0.604904 0.082 Uiso 1 1 calc R U . . .
C24 C 0.56082(15) 0.73033(16) 0.48932(11) 0.0473(5) Uani 1 1 d . . . . .
H24A H 0.529832 0.680197 0.476199 0.071 Uiso 1 1 calc R U . . .
H24B H 0.630035 0.700561 0.502766 0.071 Uiso 1 1 calc R U . . .
H24C H 0.563524 0.782220 0.452357 0.071 Uiso 1 1 calc R U . . .
C25 C 0.11166(12) 0.78513(12) 0.57737(8) 0.0270(4) Uani 1 1 d . . . . .
H25 H 0.132855 0.744517 0.619789 0.032 Uiso 1 1 calc R U . . .
C26 C 0.02243(14) 0.86829(16) 0.59256(10) 0.0441(5) Uani 1 1 d . . . . .
H26A H 0.047160 0.914908 0.614199 0.066 Uiso 1 1 calc R U . . .
H26B H -0.028940 0.841126 0.621443 0.066 Uiso 1 1 calc R U . . .
H26C H -0.007998 0.902006 0.551767 0.066 Uiso 1 1 calc R U . . .
C27 C 0.07554(16) 0.71946(16) 0.53590(10) 0.0435(5) Uani 1 1 d . . . . .
H27A H 0.055677 0.757121 0.493530 0.065 Uiso 1 1 calc R U . . .
H27B H 0.016925 0.695958 0.558646 0.065 Uiso 1 1 calc R U . . .
H27C H 0.130951 0.663356 0.529034 0.065 Uiso 1 1 calc R U . . .
C28 C 0.24829(14) 0.51265(12) 0.63727(9) 0.0298(4) Uani 1 1 d . . . . .
H28A H 0.246083 0.511971 0.684713 0.045 Uiso 1 1 calc R U . . .
H28B H 0.264592 0.445177 0.627263 0.045 Uiso 1 1 calc R U . . .
H28C H 0.181826 0.546174 0.620718 0.045 Uiso 1 1 calc R U . . .
C29 C 0.47327(13) 0.51245(12) 0.62867(8) 0.0292(4) Uani 1 1 d . . . . .
H29A H 0.527522 0.539302 0.602706 0.044 Uiso 1 1 calc R U . . .
H29B H 0.483085 0.442596 0.625083 0.044 Uiso 1 1 calc R U . . .
H29C H 0.475440 0.520723 0.674568 0.044 Uiso 1 1 calc R U . . .
C30 C 0.35084(14) 0.58006(13) 0.50753(8) 0.0310(4) Uani 1 1 d . . . . .
H30A H 0.287132 0.620415 0.490562 0.047 Uiso 1 1 calc R U . . .
H30B H 0.358704 0.513062 0.497673 0.047 Uiso 1 1 calc R U . . .
H30C H 0.408365 0.607594 0.486927 0.047 Uiso 1 1 calc R U . . .
C31 C 0.56420(10) 0.85991(11) 0.78481(7) 0.0171(3) Uani 1 1 d . . . . .
C32 C 0.63291(11) 0.77558(11) 0.76893(7) 0.0193(3) Uani 1 1 d . . . . .
C33 C 0.71568(12) 0.78636(12) 0.72517(8) 0.0252(3) Uani 1 1 d . . . . .
H33 H 0.763411 0.729711 0.714721 0.030 Uiso 1 1 calc R U . . .
C34 C 0.72940(12) 0.87781(13) 0.69683(8) 0.0281(4) Uani 1 1 d . . . . .
H34 H 0.787428 0.884135 0.668375 0.034 Uiso 1 1 calc R U . . .
C35 C 0.65841(12) 0.95988(12) 0.71007(8) 0.0264(3) Uani 1 1 d . . . . .
H35 H 0.666645 1.022496 0.688981 0.032 Uiso 1 1 calc R U . . .
C36 C 0.57477(11) 0.95320(11) 0.75369(7) 0.0204(3) Uani 1 1 d . . . . .
C37 C 0.61841(11) 0.67332(11) 0.79565(8) 0.0221(3) Uani 1 1 d . . . . .
H37 H 0.554635 0.679729 0.824597 0.027 Uiso 1 1 calc R U . . .
C38 C 0.70579(13) 0.61339(13) 0.83628(9) 0.0318(4) Uani 1 1 d . . . . .
H38A H 0.768731 0.603161 0.808431 0.048 Uiso 1 1 calc R U . . .
H38B H 0.690274 0.549804 0.854667 0.048 Uiso 1 1 calc R U . . .
H38C H 0.714513 0.648675 0.871851 0.048 Uiso 1 1 calc R U . . .
C39 C 0.60470(13) 0.61848(12) 0.74036(9) 0.0316(4) Uani 1 1 d . . . . .
H39A H 0.548879 0.657275 0.714077 0.047 Uiso 1 1 calc R U . . .
H39B H 0.588621 0.555138 0.758773 0.047 Uiso 1 1 calc R U . . .
H39C H 0.667788 0.607759 0.712682 0.047 Uiso 1 1 calc R U . . .
C40 C 0.49910(12) 1.04658(11) 0.76593(8) 0.0249(3) Uani 1 1 d . . . . .
H40 H 0.438131 1.027417 0.790995 0.030 Uiso 1 1 calc R U . . .
C41 C 0.46327(13) 1.10984(13) 0.70204(9) 0.0337(4) Uani 1 1 d . . . . .
H41A H 0.520653 1.134117 0.678133 0.051 Uiso 1 1 calc R U . . .
H41B H 0.409178 1.165470 0.711861 0.051 Uiso 1 1 calc R U . . .
H41C H 0.437051 1.070448 0.675226 0.051 Uiso 1 1 calc R U . . .
C42 C 0.54350(14) 1.10633(13) 0.80726(10) 0.0372(4) Uani 1 1 d . . . . .
H42A H 0.563169 1.066352 0.848967 0.056 Uiso 1 1 calc R U . . .
H42B H 0.492211 1.164836 0.815522 0.056 Uiso 1 1 calc R U . . .
H42C H 0.603549 1.126079 0.783761 0.056 Uiso 1 1 calc R U . . .
C43 C 0.64147(12) 0.85940(13) 0.92227(8) 0.0268(3) Uani 1 1 d . . . . .
H43A H 0.688203 0.803700 0.905684 0.040 Uiso 1 1 calc R U . . .
H43B H 0.654433 0.860001 0.967979 0.040 Uiso 1 1 calc R U . . .
H43C H 0.652217 0.920529 0.896038 0.040 Uiso 1 1 calc R U . . .
C44 C 0.48997(13) 0.73119(13) 0.96668(8) 0.0292(4) Uani 1 1 d . . . . .
H44A H 0.421813 0.721064 0.961043 0.044 Uiso 1 1 calc R U . . .
H44B H 0.497255 0.734356 1.012882 0.044 Uiso 1 1 calc R U . . .
H44C H 0.541399 0.676617 0.952408 0.044 Uiso 1 1 calc R U . . .
C45 C 0.41666(13) 0.94883(13) 0.95171(8) 0.0300(4) Uani 1 1 d . . . . .
H45A H 0.431042 1.011968 0.931183 0.045 Uiso 1 1 calc R U . . .
H45B H 0.423870 0.941618 0.998952 0.045 Uiso 1 1 calc R U . . .
H45C H 0.346950 0.946093 0.943409 0.045 Uiso 1 1 calc R U . . .
C46 C 0.14925(10) 0.62587(10) 0.88457(7) 0.0164(3) Uani 1 1 d . . . . .
C47 C 0.13098(11) 0.65776(11) 0.94598(7) 0.0203(3) Uani 1 1 d . . . . .
C48 C 0.03351(12) 0.66599(13) 0.97626(8) 0.0284(4) Uani 1 1 d . . . . .
H48 H 0.020673 0.686795 1.018209 0.034 Uiso 1 1 calc R U . . .
C49 C -0.04434(13) 0.64442(14) 0.94628(9) 0.0351(4) Uani 1 1 d . . . . .
H49 H -0.110144 0.649325 0.967691 0.042 Uiso 1 1 calc R U . . .
C50 C -0.02626(12) 0.61568(13) 0.88508(9) 0.0303(4) Uani 1 1 d . . . . .
H50 H -0.080602 0.601613 0.864534 0.036 Uiso 1 1 calc R U . . .
C51 C 0.06936(11) 0.60664(11) 0.85242(8) 0.0202(3) Uani 1 1 d . . . . .
C52 C 0.21207(12) 0.68697(12) 0.98037(8) 0.0255(3) Uani 1 1 d . . . . .
H52 H 0.277208 0.673849 0.953054 0.031 Uiso 1 1 calc R U . . .
C53 C 0.18482(15) 0.79607(13) 0.98512(9) 0.0356(4) Uani 1 1 d . . . . .
H53A H 0.175776 0.833024 0.941230 0.053 Uiso 1 1 calc R U . . .
H53B H 0.239744 0.814442 1.005174 0.053 Uiso 1 1 calc R U . . .
H53C H 0.121373 0.811068 1.012009 0.053 Uiso 1 1 calc R U . . .
C54 C 0.23102(16) 0.62868(15) 1.04802(9) 0.0406(5) Uani 1 1 d . . . . .
H54A H 0.168241 0.640051 1.075945 0.061 Uiso 1 1 calc R U . . .
H54B H 0.284834 0.649812 1.067395 0.061 Uiso 1 1 calc R U . . .
H54C H 0.252158 0.558706 1.044195 0.061 Uiso 1 1 calc R U . . .
C55 C 0.08317(12) 0.57512(11) 0.78513(8) 0.0230(3) Uani 1 1 d . . . . .
H55 H 0.152431 0.582287 0.766361 0.028 Uiso 1 1 calc R U . . .
C56 C 0.00442(12) 0.63808(12) 0.73847(8) 0.0277(4) Uani 1 1 d . . . . .
H56A H -0.063746 0.628299 0.754204 0.042 Uiso 1 1 calc R U . . .
H56B H 0.020101 0.618887 0.694648 0.042 Uiso 1 1 calc R U . . .
H56C H 0.006566 0.707304 0.736718 0.042 Uiso 1 1 calc R U . . .
C57 C 0.07730(14) 0.46743(12) 0.78905(10) 0.0342(4) Uani 1 1 d . . . . .
H57A H 0.129457 0.426575 0.817391 0.051 Uiso 1 1 calc R U . . .
H57B H 0.088943 0.448003 0.745169 0.051 Uiso 1 1 calc R U . . .
H57C H 0.009754 0.458766 0.807100 0.051 Uiso 1 1 calc R U . . .
C58 C 0.26497(12) 0.41853(11) 0.93786(8) 0.0267(3) Uani 1 1 d . . . . .
H58A H 0.250707 0.449556 0.977771 0.040 Uiso 1 1 calc R U . . .
H58B H 0.307868 0.352903 0.947650 0.040 Uiso 1 1 calc R U . . .
H58C H 0.200765 0.413378 0.921253 0.040 Uiso 1 1 calc R U . . .
C59 C 0.36919(15) 0.42792(12) 0.80276(9) 0.0345(4) Uani 1 1 d . . . . .
H59A H 0.308327 0.413932 0.786824 0.052 Uiso 1 1 calc R U . . .
H59B H 0.417629 0.366265 0.815250 0.052 Uiso 1 1 calc R U . . .
H59C H 0.400936 0.468749 0.768127 0.052 Uiso 1 1 calc R U . . .
C60 C 0.45173(12) 0.50860(12) 0.90739(10) 0.0323(4) Uani 1 1 d . . . . .
H60A H 0.483151 0.554180 0.876074 0.048 Uiso 1 1 calc R U . . .
H60B H 0.499057 0.444823 0.914002 0.048 Uiso 1 1 calc R U . . .
H60C H 0.435853 0.534513 0.949166 0.048 Uiso 1 1 calc R U . . .
C61A C 0.1409(4) 1.4154(4) 1.4797(3) 0.0518(14) Uani 0.487(6) 1 d D U P A 1
H61A H 0.150877 1.460970 1.508523 0.078 Uiso 0.487(6) 1 calc R U P A 1
H61B H 0.181321 1.349917 1.493943 0.078 Uiso 0.487(6) 1 calc R U P A 1
H61C H 0.068623 1.412767 1.481696 0.078 Uiso 0.487(6) 1 calc R U P A 1
C62A C 0.1747(5) 1.4503(4) 1.4099(3) 0.0449(15) Uani 0.487(6) 1 d D U P A 1
H62A H 0.247253 1.454420 1.408441 0.054 Uiso 0.487(6) 1 calc R U P A 1
H62B H 0.168976 1.401561 1.381582 0.054 Uiso 0.487(6) 1 calc R U P A 1
C63A C 0.1122(4) 1.5491(5) 1.3834(3) 0.0466(14) Uani 0.487(6) 1 d D U P A 1
H63A H 0.113416 1.596012 1.414061 0.056 Uiso 0.487(6) 1 calc R U P A 1
H63B H 0.040632 1.543126 1.382068 0.056 Uiso 0.487(6) 1 calc R U P A 1
C64A C 0.1482(5) 1.5915(4) 1.3151(3) 0.0476(14) Uani 0.487(6) 1 d D U P A 1
H64A H 0.153975 1.541482 1.285514 0.057 Uiso 0.487(6) 1 calc R U P A 1
H64B H 0.095259 1.648589 1.298580 0.057 Uiso 0.487(6) 1 calc R U P A 1
C65A C 0.2488(5) 1.6234(4) 1.3110(3) 0.0479(14) Uani 0.487(6) 1 d D U P A 1
H65A H 0.244169 1.672801 1.340878 0.057 Uiso 0.487(6) 1 calc R U P A 1
H65B H 0.302798 1.566232 1.325999 0.057 Uiso 0.487(6) 1 calc R U P A 1
C66A C 0.2781(6) 1.6661(5) 1.2432(4) 0.0628(19) Uani 0.487(6) 1 d D U P A 1
H66A H 0.280806 1.618267 1.213186 0.094 Uiso 0.487(6) 1 calc R U P A 1
H66B H 0.345082 1.682516 1.242706 0.094 Uiso 0.487(6) 1 calc R U P A 1
H66C H 0.227393 1.725602 1.229334 0.094 Uiso 0.487(6) 1 calc R U P A 1
C61B C 0.1637(7) 1.4231(7) 1.4361(5) 0.091(3) Uani 0.513(6) 1 d . U P A 2
H61D H 0.169124 1.370362 1.409445 0.137 Uiso 0.513(6) 1 calc R U P A 2
H61E H 0.141137 1.401164 1.481006 0.137 Uiso 0.513(6) 1 calc R U P A 2
H61F H 0.230335 1.440126 1.435971 0.137 Uiso 0.513(6) 1 calc R U P A 2
C62B C 0.0881(5) 1.5110(5) 1.4083(4) 0.0669(18) Uani 0.513(6) 1 d . U P A 2
H62C H 0.080818 1.562413 1.436905 0.080 Uiso 0.513(6) 1 calc R U P A 2
H62D H 0.021162 1.492904 1.409027 0.080 Uiso 0.513(6) 1 calc R U P A 2
C63B C 0.1149(4) 1.5535(4) 1.3397(4) 0.0508(14) Uani 0.513(6) 1 d . U P A 2
H63C H 0.055600 1.604165 1.323659 0.061 Uiso 0.513(6) 1 calc R U P A 2
H63D H 0.125871 1.500921 1.311657 0.061 Uiso 0.513(6) 1 calc R U P A 2
C64B C 0.2077(5) 1.5990(4) 1.3307(3) 0.0460(13) Uani 0.513(6) 1 d . U P A 2
H64C H 0.199038 1.649353 1.360206 0.055 Uiso 0.513(6) 1 calc R U P A 2
H64D H 0.268338 1.547703 1.343524 0.055 Uiso 0.513(6) 1 calc R U P A 2
C65B C 0.2262(4) 1.6450(4) 1.2623(3) 0.0537(15) Uani 0.513(6) 1 d . U P A 2
H65C H 0.167166 1.698783 1.250485 0.064 Uiso 0.513(6) 1 calc R U P A 2
H65D H 0.230503 1.595538 1.232585 0.064 Uiso 0.513(6) 1 calc R U P A 2
C66B C 0.3225(5) 1.6857(5) 1.2515(4) 0.072(2) Uani 0.513(6) 1 d . U P A 2
H66D H 0.318867 1.735079 1.280580 0.107 Uiso 0.513(6) 1 calc R U P A 2
H66E H 0.328905 1.715855 1.205968 0.107 Uiso 0.513(6) 1 calc R U P A 2
H66F H 0.381799 1.632426 1.261139 0.107 Uiso 0.513(6) 1 calc R U P A 2

loop_
_atom_site_aniso_label
_atom_site_aniso_U_11
_atom_site_aniso_U_22
_atom_site_aniso_U_33
_atom_site_aniso_U_23
_atom_site_aniso_U_13
_atom_site_aniso_U_12
Si1 0.01393(19) 0.01193(18) 0.01519(19) -0.00283(15) -0.00170(14) -0.00163(14)
Si2 0.01381(19) 0.01428(18) 0.0193(2) -0.00475(15) -0.00355(15) -0.00144(14)
Si3 0.01710(19) 0.01245(18) 0.01258(19) -0.00178(14) -0.00042(14) -0.00280(14)
Si4 0.0206(2) 0.01263(18) 0.0147(2) -0.00084(15) 0.00029(15) -0.00467(15)
Si5 0.01219(18) 0.01315(18) 0.01495(19) -0.00212(14) -0.00115(14) -0.00322(14)
Si6 0.01308(18) 0.01177(18) 0.01308(19) -0.00114(14) -0.00023(14) -0.00318(14)
Si7 0.0207(2) 0.01416(19) 0.0180(2) -0.00522(16) -0.00126(15) -0.00187(15)
Si8 0.0254(2) 0.01575(19) 0.0167(2) -0.00575(16) 0.00088(16) -0.00317(16)
Si9 0.0165(2) 0.0233(2) 0.0184(2) -0.00347(17) -0.00359(15) -0.00636(16)
Si10 0.0170(2) 0.01406(19) 0.0199(2) 0.00201(16) -0.00023(15) -0.00281(15)
N1 0.0165(6) 0.0130(6) 0.0153(6) -0.0024(5) -0.0023(5) -0.0013(4)
N2 0.0210(6) 0.0149(6) 0.0126(6) -0.0025(5) -0.0011(5) -0.0029(5)
N3 0.0129(6) 0.0177(6) 0.0180(6) -0.0022(5) -0.0012(5) -0.0049(5)
N4 0.0129(6) 0.0145(6) 0.0155(6) 0.0003(5) 0.0017(4) -0.0033(4)
C1 0.0181(7) 0.0123(6) 0.0161(7) -0.0043(5) -0.0033(5) 0.0010(5)
C2 0.0193(7) 0.0178(7) 0.0213(8) -0.0049(6) -0.0030(6) -0.0014(6)
C3 0.0212(8) 0.0284(8) 0.0283(9) -0.0084(7) -0.0062(6) -0.0024(6)
C4 0.0290(9) 0.0380(10) 0.0258(9) -0.0071(7) -0.0136(7) 0.0021(7)
C5 0.0369(10) 0.0300(9) 0.0169(8) 0.0011(7) -0.0060(7) 0.0004(7)
C6 0.0251(8) 0.0158(7) 0.0178(8) -0.0035(6) -0.0011(6) 0.0010(6)
C7 0.0185(8) 0.0318(9) 0.0263(9) 0.0038(7) -0.0032(6) -0.0076(6)
C8 0.0400(10) 0.0375(10) 0.0263(9) -0.0090(8) 0.0077(7) -0.0149(8)
C9 0.0352(10) 0.0259(9) 0.0587(13) -0.0010(9) 0.0215(9) -0.0048(8)
C10 0.0294(8) 0.0178(7) 0.0205(8) 0.0018(6) 0.0022(6) -0.0022(6)
C11 0.0443(11) 0.0191(8) 0.0417(11) 0.0020(7) 0.0065(8) -0.0057(7)
C12 0.0402(10) 0.0320(9) 0.0213(9) 0.0013(7) 0.0055(7) 0.0001(8)
C13 0.0286(8) 0.0168(7) 0.0249(8) -0.0063(6) 0.0005(6) 0.0009(6)
C14 0.0272(9) 0.0258(8) 0.0398(10) -0.0130(7) -0.0027(7) -0.0079(7)
C15 0.0379(10) 0.0255(8) 0.0203(8) -0.0065(7) -0.0027(7) -0.0009(7)
C16 0.0307(8) 0.0152(7) 0.0123(7) -0.0032(6) -0.0016(6) -0.0039(6)
C17 0.0351(9) 0.0195(7) 0.0153(8) -0.0044(6) -0.0061(6) 0.0013(6)
C18 0.0477(11) 0.0279(9) 0.0210(9) -0.0001(7) -0.0075(8) 0.0060(8)
C19 0.0710(14) 0.0247(9) 0.0205(9) 0.0074(7) -0.0041(9) -0.0021(9)
C20 0.0548(12) 0.0301(9) 0.0217(9) 0.0003(7) 0.0066(8) -0.0161(8)
C21 0.0382(9) 0.0229(8) 0.0165(8) -0.0028(6) 0.0019(6) -0.0102(7)
C22 0.0335(10) 0.0430(11) 0.0300(10) 0.0048(8) 0.0028(7) -0.0186(8)
C23 0.0471(13) 0.0859(17) 0.0458(13) -0.0290(12) 0.0143(10) -0.0376(12)
C24 0.0379(11) 0.0458(12) 0.0596(14) -0.0163(10) 0.0071(10) -0.0096(9)
C25 0.0265(8) 0.0307(9) 0.0214(8) -0.0020(7) -0.0091(6) 0.0009(7)
C26 0.0299(10) 0.0521(13) 0.0403(12) -0.0019(10) -0.0067(8) 0.0112(9)
C27 0.0495(12) 0.0523(12) 0.0335(11) -0.0046(9) -0.0186(9) -0.0158(10)
C28 0.0402(10) 0.0220(8) 0.0297(9) -0.0050(7) 0.0009(7) -0.0121(7)
C29 0.0303(9) 0.0246(8) 0.0298(9) -0.0083(7) -0.0004(7) 0.0031(7)
C30 0.0432(10) 0.0298(9) 0.0228(9) -0.0116(7) 0.0005(7) -0.0090(8)
C31 0.0135(7) 0.0219(7) 0.0169(7) -0.0016(6) -0.0029(5) -0.0060(5)
C32 0.0147(7) 0.0228(7) 0.0202(8) -0.0008(6) -0.0035(6) -0.0039(6)
C33 0.0165(7) 0.0297(8) 0.0267(9) -0.0022(7) 0.0005(6) -0.0009(6)
C34 0.0168(8) 0.0387(10) 0.0261(9) 0.0040(7) 0.0027(6) -0.0076(7)
C35 0.0236(8) 0.0280(8) 0.0273(9) 0.0054(7) -0.0019(6) -0.0108(7)
C36 0.0175(7) 0.0231(8) 0.0216(8) 0.0000(6) -0.0040(6) -0.0073(6)
C37 0.0163(7) 0.0197(7) 0.0288(9) -0.0021(6) 0.0001(6) -0.0018(6)
C38 0.0281(9) 0.0283(9) 0.0361(10) 0.0032(7) -0.0071(7) -0.0031(7)
C39 0.0277(9) 0.0243(8) 0.0433(11) -0.0096(8) -0.0069(7) -0.0013(7)
C40 0.0209(8) 0.0193(7) 0.0346(9) 0.0002(7) -0.0007(7) -0.0073(6)
C41 0.0287(9) 0.0254(9) 0.0445(11) 0.0055(8) -0.0048(8) -0.0065(7)
C42 0.0377(10) 0.0262(9) 0.0506(12) -0.0101(8) -0.0056(9) -0.0087(8)
C43 0.0207(8) 0.0335(9) 0.0293(9) -0.0070(7) -0.0068(6) -0.0085(7)
C44 0.0310(9) 0.0340(9) 0.0232(9) 0.0042(7) -0.0061(7) -0.0121(7)
C45 0.0279(9) 0.0370(9) 0.0272(9) -0.0117(7) -0.0037(7) -0.0059(7)
C46 0.0144(7) 0.0147(7) 0.0182(7) 0.0027(6) 0.0017(5) -0.0030(5)
C47 0.0196(7) 0.0210(7) 0.0183(8) 0.0016(6) 0.0007(6) -0.0035(6)
C48 0.0250(8) 0.0370(9) 0.0198(8) -0.0018(7) 0.0071(6) -0.0040(7)
C49 0.0194(8) 0.0526(12) 0.0319(10) -0.0010(8) 0.0091(7) -0.0119(8)
C50 0.0192(8) 0.0416(10) 0.0314(9) -0.0001(8) 0.0000(7) -0.0132(7)
C51 0.0177(7) 0.0191(7) 0.0235(8) 0.0010(6) -0.0005(6) -0.0064(6)
C52 0.0220(8) 0.0343(9) 0.0210(8) -0.0098(7) 0.0031(6) -0.0051(7)
C53 0.0497(11) 0.0360(10) 0.0249(9) -0.0085(8) 0.0019(8) -0.0155(8)
C54 0.0477(12) 0.0436(11) 0.0295(10) -0.0057(8) -0.0142(8) -0.0023(9)
C55 0.0197(8) 0.0241(8) 0.0274(8) -0.0038(7) -0.0031(6) -0.0088(6)
C56 0.0265(9) 0.0308(9) 0.0282(9) -0.0016(7) -0.0050(7) -0.0117(7)
C57 0.0369(10) 0.0251(9) 0.0436(11) -0.0047(8) -0.0094(8) -0.0102(7)
C58 0.0284(9) 0.0206(8) 0.0288(9) 0.0049(7) 0.0004(7) -0.0065(6)
C59 0.0444(11) 0.0222(8) 0.0304(10) -0.0022(7) 0.0037(8) 0.0038(7)
C60 0.0228(8) 0.0231(8) 0.0481(11) 0.0081(8) -0.0105(8) -0.0043(7)
C61A 0.044(3) 0.064(3) 0.053(3) -0.010(3) 0.002(2) -0.023(2)
C62A 0.037(3) 0.046(3) 0.051(4) -0.015(3) -0.004(2) -0.002(3)
C63A 0.035(3) 0.051(4) 0.051(4) -0.020(3) -0.009(3) 0.007(2)
C64A 0.044(4) 0.045(3) 0.051(3) -0.016(2) -0.016(3) 0.009(2)
C65A 0.046(4) 0.034(3) 0.063(4) -0.014(2) -0.019(3) 0.004(2)
C66A 0.060(6) 0.044(4) 0.075(4) -0.004(3) 0.001(4) 0.005(4)
C61B 0.082(6) 0.093(6) 0.105(9) 0.018(5) -0.029(6) -0.045(4)
C62B 0.065(4) 0.068(4) 0.080(5) -0.032(3) -0.003(3) -0.027(3)
C63B 0.035(3) 0.047(3) 0.076(4) -0.026(3) -0.017(3) -0.004(2)
C64B 0.030(3) 0.030(2) 0.082(4) -0.022(2) -0.022(3) 0.0015(19)
C65B 0.039(3) 0.040(3) 0.080(4) -0.015(3) -0.020(3) 0.009(2)
C66B 0.051(4) 0.043(3) 0.116(6) 0.006(3) -0.014(3) -0.009(3)

loop_
_atom_type_symbol
_atom_type_description
_atom_type_scat_dispersion_real
_atom_type_scat_dispersion_imag
_atom_type_scat_source
C C 0.0033 0.0016 'International Tables Vol C Tables 4.2.6.8 and 6.1.1.4'
H H 0.0000 0.0000 'International Tables Vol C Tables 4.2.6.8 and 6.1.1.4'
N N 0.0061 0.0033 'International Tables Vol C Tables 4.2.6.8 and 6.1.1.4'
Si Si 0.0817 0.0704 'International Tables Vol C Tables 4.2.6.8 and 6.1.1.4'

loop_
_geom_angle_atom_site_label_1
_geom_angle_atom_site_label_2
_geom_angle_atom_site_label_3
_geom_angle
_geom_angle_site_symmetry_1
_geom_angle_site_symmetry_3
_geom_angle_publ_flag
N1 Si1 Si2 119.96(4) . . ?
N1 Si1 Si5 146.08(4) . . ?
Si2 Si1 Si5 91.154(19) . . ?
N1 Si1 Si4 119.11(4) . . ?
Si2 Si1 Si4 66.158(17) . . ?
Si5 Si1 Si4 58.726(16) . . ?
Si1 Si2 Si6 82.809(18) . . ?
Si1 Si2 Si3 104.68(2) . . ?
Si6 Si2 Si3 56.651(15) . . ?
Si1 Si2 Si4 61.496(16) . . ?
Si6 Si2 Si4 81.609(17) . . ?
Si3 Si2 Si4 52.920(15) . . ?
N2 Si3 Si4 120.78(4) . . ?
N2 Si3 Si6 144.75(5) . . ?
Si4 Si3 Si6 91.042(19) . . ?
N2 Si3 Si2 116.71(4) . . ?
Si4 Si3 Si2 66.538(17) . . ?
Si6 Si3 Si2 59.527(16) . . ?
Si3 Si4 Si5 83.345(18) . . ?
Si3 Si4 Si1 103.399(19) . . ?
Si5 Si4 Si1 56.324(16) . . ?
Si3 Si4 Si2 60.542(16) . . ?
Si5 Si4 Si2 81.666(17) . . ?
Si1 Si4 Si2 52.345(14) . . ?
N3 Si5 Si1 134.63(4) . . ?
N3 Si5 Si6 138.31(4) . . ?
Si1 Si5 Si6 82.872(18) . . ?
N3 Si5 Si4 121.04(4) . . ?
Si1 Si5 Si4 64.950(17) . . ?
Si6 Si5 Si4 88.009(18) . . ?
N4 Si6 Si3 134.58(4) . . ?
N4 Si6 Si5 138.25(4) . . ?
Si3 Si6 Si5 83.278(18) . . ?
N4 Si6 Si2 121.69(4) . . ?
Si3 Si6 Si2 63.822(17) . . ?
Si5 Si6 Si2 87.478(18) . . ?
N1 Si7 C13 108.54(6) . . ?
N1 Si7 C14 110.34(7) . . ?
C13 Si7 C14 109.89(8) . . ?
N1 Si7 C15 111.13(7) . . ?
C13 Si7 C15 108.54(8) . . ?
C14 Si7 C15 108.39(8) . . ?
N2 Si8 C29 109.25(7) . . ?
N2 Si8 C28 110.77(7) . . ?
C29 Si8 C28 108.77(8) . . ?
N2 Si8 C30 109.33(7) . . ?
C29 Si8 C30 109.47(8) . . ?
C28 Si8 C30 109.24(8) . . ?
N3 Si9 C43 109.88(7) . . ?
N3 Si9 C45 109.49(7) . . ?
C43 Si9 C45 110.93(8) . . ?
N3 Si9 C44 110.93(7) . . ?
C43 Si9 C44 108.48(8) . . ?
C45 Si9 C44 107.09(8) . . ?
N4 Si10 C60 110.10(7) . . ?
N4 Si10 C59 111.65(7) . . ?
C60 Si10 C59 107.47(9) . . ?
N4 Si10 C58 109.19(7) . . ?
C60 Si10 C58 109.80(8) . . ?
C59 Si10 C58 108.59(8) . . ?
C1 N1 Si1 113.60(9) . . ?
C1 N1 Si7 117.85(9) . . ?
Si1 N1 Si7 128.20(7) . . ?
C16 N2 Si3 112.97(9) . . ?
C16 N2 Si8 119.13(9) . . ?
Si3 N2 Si8 127.62(7) . . ?
C31 N3 Si5 115.60(9) . . ?
C31 N3 Si9 118.39(9) . . ?
Si5 N3 Si9 125.92(7) . . ?
C46 N4 Si6 116.19(9) . . ?
C46 N4 Si10 117.74(9) . . ?
Si6 N4 Si10 126.05(7) . . ?
C6 C1 C2 120.84(13) . . ?
C6 C1 N1 119.73(13) . . ?
C2 C1 N1 119.43(13) . . ?
C3 C2 C1 118.27(14) . . ?
C3 C2 C7 117.80(14) . . ?
C1 C2 C7 123.94(13) . . ?
C4 C3 C2 121.43(15) . . ?
C4 C3 H3 119.3 . . ?
C2 C3 H3 119.3 . . ?
C5 C4 C3 119.65(15) . . ?
C5 C4 H4 120.2 . . ?
C3 C4 H4 120.2 . . ?
C4 C5 C6 121.65(16) . . ?
C4 C5 H5 119.2 . . ?
C6 C5 H5 119.2 . . ?
C5 C6 C1 118.13(14) . . ?
C5 C6 C10 118.28(14) . . ?
C1 C6 C10 123.59(13) . . ?
C2 C7 C9 112.20(15) . . ?
C2 C7 C8 111.66(13) . . ?
C9 C7 C8 108.96(13) . . ?
C2 C7 H7 108.0 . . ?
C9 C7 H7 108.0 . . ?
C8 C7 H7 108.0 . . ?
C7 C8 H8A 109.5 . . ?
C7 C8 H8B 109.5 . . ?
H8A C8 H8B 109.5 . . ?
C7 C8 H8C 109.5 . . ?
H8A C8 H8C 109.5 . . ?
H8B C8 H8C 109.5 . . ?
C7 C9 H9A 109.5 . . ?
C7 C9 H9B 109.5 . . ?
H9A C9 H9B 109.5 . . ?
C7 C9 H9C 109.5 . . ?
H9A C9 H9C 109.5 . . ?
H9B C9 H9C 109.5 . . ?
C6 C10 C11 111.77(13) . . ?
C6 C10 C12 112.16(14) . . ?
C11 C10 C12 109.41(14) . . ?
C6 C10 H10 107.8 . . ?
C11 C10 H10 107.8 . . ?
C12 C10 H10 107.8 . . ?
C10 C11 H11A 109.5 . . ?
C10 C11 H11B 109.5 . . ?
H11A C11 H11B 109.5 . . ?
C10 C11 H11C 109.5 . . ?
H11A C11 H11C 109.5 . . ?
H11B C11 H11C 109.5 . . ?
C10 C12 H12A 109.5 . . ?
C10 C12 H12B 109.5 . . ?
H12A C12 H12B 109.5 . . ?
C10 C12 H12C 109.5 . . ?
H12A C12 H12C 109.5 . . ?
H12B C12 H12C 109.5 . . ?
Si7 C13 H13A 109.5 . . ?
Si7 C13 H13B 109.5 . . ?
H13A C13 H13B 109.5 . . ?
Si7 C13 H13C 109.5 . . ?
H13A C13 H13C 109.5 . . ?
H13B C13 H13C 109.5 . . ?
Si7 C14 H14A 109.5 . . ?
Si7 C14 H14B 109.5 . . ?
H14A C14 H14B 109.5 . . ?
Si7 C14 H14C 109.5 . . ?
H14A C14 H14C 109.5 . . ?
H14B C14 H14C 109.5 . . ?
Si7 C15 H15A 109.5 . . ?
Si7 C15 H15B 109.5 . . ?
H15A C15 H15B 109.5 . . ?
Si7 C15 H15C 109.5 . . ?
H15A C15 H15C 109.5 . . ?
H15B C15 H15C 109.5 . . ?
C21 C16 C17 121.00(14) . . ?
C21 C16 N2 119.59(13) . . ?
C17 C16 N2 119.40(13) . . ?
C18 C17 C16 118.10(16) . . ?
C18 C17 C25 119.00(15) . . ?
C16 C17 C25 122.89(14) . . ?
C19 C18 C17 121.43(17) . . ?
C19 C18 H18 119.3 . . ?
C17 C18 H18 119.3 . . ?
C20 C19 C18 120.06(16) . . ?
C20 C19 H19 120.0 . . ?
C18 C19 H19 120.0 . . ?
C19 C20 C21 121.60(17) . . ?
C19 C20 H20 119.2 . . ?
C21 C20 H20 119.2 . . ?
C20 C21 C16 117.81(16) . . ?
C20 C21 C22 118.80(15) . . ?
C16 C21 C22 123.40(14) . . ?
C21 C22 C23 112.32(17) . . ?
C21 C22 C24 111.87(16) . . ?
C23 C22 C24 109.13(15) . . ?
C21 C22 H22 107.8 . . ?
C23 C22 H22 107.8 . . ?
C24 C22 H22 107.8 . . ?
C22 C23 H23A 109.5 . . ?
C22 C23 H23B 109.5 . . ?
H23A C23 H23B 109.5 . . ?
C22 C23 H23C 109.5 . . ?
H23A C23 H23C 109.5 . . ?
H23B C23 H23C 109.5 . . ?
C22 C24 H24A 109.5 . . ?
C22 C24 H24B 109.5 . . ?
H24A C24 H24B 109.5 . . ?
C22 C24 H24C 109.5 . . ?
H24A C24 H24C 109.5 . . ?
H24B C24 H24C 109.5 . . ?
C17 C25 C26 112.63(15) . . ?
C17 C25 C27 111.48(15) . . ?
C26 C25 C27 109.33(15) . . ?
C17 C25 H25 107.7 . . ?
C26 C25 H25 107.7 . . ?
C27 C25 H25 107.7 . . ?
C25 C26 H26A 109.5 . . ?
C25 C26 H26B 109.5 . . ?
H26A C26 H26B 109.5 . . ?
C25 C26 H26C 109.5 . . ?
H26A C26 H26C 109.5 . . ?
H26B C26 H26C 109.5 . . ?
C25 C27 H27A 109.5 . . ?
C25 C27 H27B 109.5 . . ?
H27A C27 H27B 109.5 . . ?
C25 C27 H27C 109.5 . . ?
H27A C27 H27C 109.5 . . ?
H27B C27 H27C 109.5 . . ?
Si8 C28 H28A 109.5 . . ?
Si8 C28 H28B 109.5 . . ?
H28A C28 H28B 109.5 . . ?
Si8 C28 H28C 109.5 . . ?
H28A C28 H28C 109.5 . . ?
H28B C28 H28C 109.5 . . ?
Si8 C29 H29A 109.5 . . ?
Si8 C29 H29B 109.5 . . ?
H29A C29 H29B 109.5 . . ?
Si8 C29 H29C 109.5 . . ?
H29A C29 H29C 109.5 . . ?
H29B C29 H29C 109.5 . . ?
Si8 C30 H30A 109.5 . . ?
Si8 C30 H30B 109.5 . . ?
H30A C30 H30B 109.5 . . ?
Si8 C30 H30C 109.5 . . ?
H30A C30 H30C 109.5 . . ?
H30B C30 H30C 109.5 . . ?
C32 C31 C36 120.40(14) . . ?
C32 C31 N3 119.42(13) . . ?
C36 C31 N3 120.18(13) . . ?
C33 C32 C31 118.75(14) . . ?
C33 C32 C37 118.88(14) . . ?
C31 C32 C37 122.33(13) . . ?
C34 C33 C32 121.17(15) . . ?
C34 C33 H33 119.4 . . ?
C32 C33 H33 119.4 . . ?
C35 C34 C33 119.55(15) . . ?
C35 C34 H34 120.2 . . ?
C33 C34 H34 120.2 . . ?
C34 C35 C36 121.52(15) . . ?
C34 C35 H35 119.2 . . ?
C36 C35 H35 119.2 . . ?
C35 C36 C31 118.44(14) . . ?
C35 C36 C40 118.85(14) . . ?
C31 C36 C40 122.71(13) . . ?
C32 C37 C39 110.62(13) . . ?
C32 C37 C38 113.02(13) . . ?
C39 C37 C38 109.52(13) . . ?
C32 C37 H37 107.8 . . ?
C39 C37 H37 107.8 . . ?
C38 C37 H37 107.8 . . ?
C37 C38 H38A 109.5 . . ?
C37 C38 H38B 109.5 . . ?
H38A C38 H38B 109.5 . . ?
C37 C38 H38C 109.5 . . ?
H38A C38 H38C 109.5 . . ?
H38B C38 H38C 109.5 . . ?
C37 C39 H39A 109.5 . . ?
C37 C39 H39B 109.5 . . ?
H39A C39 H39B 109.5 . . ?
C37 C39 H39C 109.5 . . ?
H39A C39 H39C 109.5 . . ?
H39B C39 H39C 109.5 . . ?
C36 C40 C42 111.43(13) . . ?
C36 C40 C41 111.86(14) . . ?
C42 C40 C41 109.98(14) . . ?
C36 C40 H40 107.8 . . ?
C42 C40 H40 107.8 . . ?
C41 C40 H40 107.8 . . ?
C40 C41 H41A 109.5 . . ?
C40 C41 H41B 109.5 . . ?
H41A C41 H41B 109.5 . . ?
C40 C41 H41C 109.5 . . ?
H41A C41 H41C 109.5 . . ?
H41B C41 H41C 109.5 . . ?
C40 C42 H42A 109.5 . . ?
C40 C42 H42B 109.5 . . ?
H42A C42 H42B 109.5 . . ?
C40 C42 H42C 109.5 . . ?
H42A C42 H42C 109.5 . . ?
H42B C42 H42C 109.5 . . ?
Si9 C43 H43A 109.5 . . ?
Si9 C43 H43B 109.5 . . ?
H43A C43 H43B 109.5 . . ?
Si9 C43 H43C 109.5 . . ?
H43A C43 H43C 109.5 . . ?
H43B C43 H43C 109.5 . . ?
Si9 C44 H44A 109.5 . . ?
Si9 C44 H44B 109.5 . . ?
H44A C44 H44B 109.5 . . ?
Si9 C44 H44C 109.5 . . ?
H44A C44 H44C 109.5 . . ?
H44B C44 H44C 109.5 . . ?
Si9 C45 H45A 109.5 . . ?
Si9 C45 H45B 109.5 . . ?
H45A C45 H45B 109.5 . . ?
Si9 C45 H45C 109.5 . . ?
H45A C45 H45C 109.5 . . ?
H45B C45 H45C 109.5 . . ?
C47 C46 C51 120.54(13) . . ?
C47 C46 N4 119.78(12) . . ?
C51 C46 N4 119.65(13) . . ?
C48 C47 C46 118.98(14) . . ?
C48 C47 C52 118.27(14) . . ?
C46 C47 C52 122.73(13) . . ?
C49 C48 C47 120.98(16) . . ?
C49 C48 H48 119.5 . . ?
C47 C48 H48 119.5 . . ?
C48 C49 C50 119.58(15) . . ?
C48 C49 H49 120.2 . . ?
C50 C49 H49 120.2 . . ?
C49 C50 C51 121.91(15) . . ?
C49 C50 H50 119.0 . . ?
C51 C50 H50 119.0 . . ?
C50 C51 C46 117.93(14) . . ?
C50 C51 C55 118.83(14) . . ?
C46 C51 C55 123.23(13) . . ?
C47 C52 C53 110.48(14) . . ?
C47 C52 C54 113.20(14) . . ?
C53 C52 C54 110.04(14) . . ?
C47 C52 H52 107.6 . . ?
C53 C52 H52 107.6 . . ?
C54 C52 H52 107.6 . . ?
C52 C53 H53A 109.5 . . ?
C52 C53 H53B 109.5 . . ?
H53A C53 H53B 109.5 . . ?
C52 C53 H53C 109.5 . . ?
H53A C53 H53C 109.5 . . ?
H53B C53 H53C 109.5 . . ?
C52 C54 H54A 109.5 . . ?
C52 C54 H54B 109.5 . . ?
H54A C54 H54B 109.5 . . ?
C52 C54 H54C 109.5 . . ?
H54A C54 H54C 109.5 . . ?
H54B C54 H54C 109.5 . . ?
C51 C55 C57 110.91(14) . . ?
C51 C55 C56 112.45(13) . . ?
C57 C55 C56 109.15(13) . . ?
C51 C55 H55 108.1 . . ?
C57 C55 H55 108.1 . . ?
C56 C55 H55 108.1 . . ?
C55 C56 H56A 109.5 . . ?
C55 C56 H56B 109.5 . . ?
H56A C56 H56B 109.5 . . ?
C55 C56 H56C 109.5 . . ?
H56A C56 H56C 109.5 . . ?
H56B C56 H56C 109.5 . . ?
C55 C57 H57A 109.5 . . ?
C55 C57 H57B 109.5 . . ?
H57A C57 H57B 109.5 . . ?
C55 C57 H57C 109.5 . . ?
H57A C57 H57C 109.5 . . ?
H57B C57 H57C 109.5 . . ?
Si10 C58 H58A 109.5 . . ?
Si10 C58 H58B 109.5 . . ?
H58A C58 H58B 109.5 . . ?
Si10 C58 H58C 109.5 . . ?
H58A C58 H58C 109.5 . . ?
H58B C58 H58C 109.5 . . ?
Si10 C59 H59A 109.5 . . ?
Si10 C59 H59B 109.5 . . ?
H59A C59 H59B 109.5 . . ?
Si10 C59 H59C 109.5 . . ?
H59A C59 H59C 109.5 . . ?
H59B C59 H59C 109.5 . . ?
Si10 C60 H60A 109.5 . . ?
Si10 C60 H60B 109.5 . . ?
H60A C60 H60B 109.5 . . ?
Si10 C60 H60C 109.5 . . ?
H60A C60 H60C 109.5 . . ?
H60B C60 H60C 109.5 . . ?
C62A C61A H61A 109.5 . . ?
C62A C61A H61B 109.5 . . ?
H61A C61A H61B 109.5 . . ?
C62A C61A H61C 109.5 . . ?
H61A C61A H61C 109.5 . . ?
H61B C61A H61C 109.5 . . ?
C63A C62A C61A 112.5(5) . . ?
C63A C62A H62A 109.1 . . ?
C61A C62A H62A 109.1 . . ?
C63A C62A H62B 109.1 . . ?
C61A C62A H62B 109.1 . . ?
H62A C62A H62B 107.8 . . ?
C62A C63A C64A 114.7(5) . . ?
C62A C63A H63A 108.6 . . ?
C64A C63A H63A 108.6 . . ?
C62A C63A H63B 108.6 . . ?
C64A C63A H63B 108.6 . . ?
H63A C63A H63B 107.6 . . ?
C65A C64A C63A 115.5(5) . . ?
C65A C64A H64A 108.4 . . ?
C63A C64A H64A 108.4 . . ?
C65A C64A H64B 108.4 . . ?
C63A C64A H64B 108.4 . . ?
H64A C64A H64B 107.5 . . ?
C66A C65A C64A 112.6(6) . . ?
C66A C65A H65A 109.1 . . ?
C64A C65A H65A 109.1 . . ?
C66A C65A H65B 109.1 . . ?
C64A C65A H65B 109.1 . . ?
H65A C65A H65B 107.8 . . ?
C65A C66A H66A 109.5 . . ?
C65A C66A H66B 109.5 . . ?
H66A C66A H66B 109.5 . . ?
C65A C66A H66C 109.5 . . ?
H66A C66A H66C 109.5 . . ?
H66B C66A H66C 109.5 . . ?
C62B C61B H61D 109.5 . . ?
C62B C61B H61E 109.5 . . ?
H61D C61B H61E 109.5 . . ?
C62B C61B H61F 109.5 . . ?
H61D C61B H61F 109.5 . . ?
H61E C61B H61F 109.5 . . ?
C61B C62B C63B 114.9(7) . . ?
C61B C62B H62C 108.5 . . ?
C63B C62B H62C 108.5 . . ?
C61B C62B H62D 108.5 . . ?
C63B C62B H62D 108.5 . . ?
H62C C62B H62D 107.5 . . ?
C62B C63B C64B 116.1(5) . . ?
C62B C63B H63C 108.3 . . ?
C64B C63B H63C 108.3 . . ?
C62B C63B H63D 108.3 . . ?
C64B C63B H63D 108.3 . . ?
H63C C63B H63D 107.4 . . ?
C65B C64B C63B 113.3(5) . . ?
C65B C64B H64C 108.9 . . ?
C63B C64B H64C 108.9 . . ?
C65B C64B H64D 108.9 . . ?
C63B C64B H64D 108.9 . . ?
H64C C64B H64D 107.7 . . ?
C64B C65B C66B 114.0(6) . . ?
C64B C65B H65C 108.7 . . ?
C66B C65B H65C 108.7 . . ?
C64B C65B H65D 108.7 . . ?
C66B C65B H65D 108.7 . . ?
H65C C65B H65D 107.6 . . ?
C65B C66B H66D 109.5 . . ?
C65B C66B H66E 109.5 . . ?
H66D C66B H66E 109.5 . . ?
C65B C66B H66F 109.5 . . ?
H66D C66B H66F 109.5 . . ?
H66E C66B H66F 109.5 . . ?

loop_
_geom_bond_atom_site_label_1
_geom_bond_atom_site_label_2
_geom_bond_distance
_geom_bond_site_symmetry_2
_geom_bond_publ_flag
Si1 N1 1.7296(12) . ?
Si1 Si2 2.2813(5) . ?
Si1 Si5 2.3261(5) . ?
Si1 Si4 2.5322(6) . ?
Si2 Si6 2.4026(5) . ?
Si2 Si3 2.5017(6) . ?
Si2 Si4 2.6356(6) . ?
Si3 N2 1.7339(12) . ?
Si3 Si4 2.2922(5) . ?
Si3 Si6 2.3286(6) . ?
Si4 Si5 2.3890(6) . ?
Si5 N3 1.7398(12) . ?
Si5 Si6 2.3568(5) . ?
Si6 N4 1.7404(12) . ?
Si7 N1 1.7608(12) . ?
Si7 C13 1.8571(15) . ?
Si7 C14 1.8578(17) . ?
Si7 C15 1.8641(17) . ?
Si8 N2 1.7601(12) . ?
Si8 C29 1.8584(17) . ?
Si8 C28 1.8588(17) . ?
Si8 C30 1.8619(17) . ?
Si9 N3 1.7566(13) . ?
Si9 C43 1.8579(15) . ?
Si9 C45 1.8584(17) . ?
Si9 C44 1.8597(17) . ?
Si10 N4 1.7580(12) . ?
Si10 C60 1.8584(17) . ?
Si10 C59 1.8591(18) . ?
Si10 C58 1.8598(16) . ?
N1 C1 1.4579(17) . ?
N2 C16 1.4558(18) . ?
N3 C31 1.4579(18) . ?
N4 C46 1.4582(17) . ?
C1 C6 1.405(2) . ?
C1 C2 1.411(2) . ?
C2 C3 1.392(2) . ?
C2 C7 1.516(2) . ?
C3 C4 1.381(2) . ?
C3 H3 0.9500 . ?
C4 C5 1.376(3) . ?
C4 H4 0.9500 . ?
C5 C6 1.396(2) . ?
C5 H5 0.9500 . ?
C6 C10 1.520(2) . ?
C7 C9 1.527(2) . ?
C7 C8 1.529(2) . ?
C7 H7 1.0000 . ?
C8 H8A 0.9800 . ?
C8 H8B 0.9800 . ?
C8 H8C 0.9800 . ?
C9 H9A 0.9800 . ?
C9 H9B 0.9800 . ?
C9 H9C 0.9800 . ?
C10 C11 1.532(2) . ?
C10 C12 1.535(2) . ?
C10 H10 1.0000 . ?
C11 H11A 0.9800 . ?
C11 H11B 0.9800 . ?
C11 H11C 0.9800 . ?
C12 H12A 0.9800 . ?
C12 H12B 0.9800 . ?
C12 H12C 0.9800 . ?
C13 H13A 0.9800 . ?
C13 H13B 0.9800 . ?
C13 H13C 0.9800 . ?
C14 H14A 0.9800 . ?
C14 H14B 0.9800 . ?
C14 H14C 0.9800 . ?
C15 H15A 0.9800 . ?
C15 H15B 0.9800 . ?
C15 H15C 0.9800 . ?
C16 C21 1.409(2) . ?
C16 C17 1.411(2) . ?
C17 C18 1.389(2) . ?
C17 C25 1.516(2) . ?
C18 C19 1.376(3) . ?
C18 H18 0.9500 . ?
C19 C20 1.370(3) . ?
C19 H19 0.9500 . ?
C20 C21 1.395(2) . ?
C20 H20 0.9500 . ?
C21 C22 1.516(2) . ?
C22 C23 1.531(3) . ?
C22 C24 1.532(3) . ?
C22 H22 1.0000 . ?
C23 H23A 0.9800 . ?
C23 H23B 0.9800 . ?
C23 H23C 0.9800 . ?
C24 H24A 0.9800 . ?
C24 H24B 0.9800 . ?
C24 H24C 0.9800 . ?
C25 C26 1.532(2) . ?
C25 C27 1.535(2) . ?
C25 H25 1.0000 . ?
C26 H26A 0.9800 . ?
C26 H26B 0.9800 . ?
C26 H26C 0.9800 . ?
C27 H27A 0.9800 . ?
C27 H27B 0.9800 . ?
C27 H27C 0.9800 . ?
C28 H28A 0.9800 . ?
C28 H28B 0.9800 . ?
C28 H28C 0.9800 . ?
C29 H29A 0.9800 . ?
C29 H29B 0.9800 . ?
C29 H29C 0.9800 . ?
C30 H30A 0.9800 . ?
C30 H30B 0.9800 . ?
C30 H30C 0.9800 . ?
C31 C32 1.402(2) . ?
C31 C36 1.407(2) . ?
C32 C33 1.396(2) . ?
C32 C37 1.514(2) . ?
C33 C34 1.380(2) . ?
C33 H33 0.9500 . ?
C34 C35 1.377(2) . ?
C34 H34 0.9500 . ?
C35 C36 1.394(2) . ?
C35 H35 0.9500 . ?
C36 C40 1.519(2) . ?
C37 C39 1.524(2) . ?
C37 C38 1.525(2) . ?
C37 H37 1.0000 . ?
C38 H38A 0.9800 . ?
C38 H38B 0.9800 . ?
C38 H38C 0.9800 . ?
C39 H39A 0.9800 . ?
C39 H39B 0.9800 . ?
C39 H39C 0.9800 . ?
C40 C42 1.530(2) . ?
C40 C41 1.531(2) . ?
C40 H40 1.0000 . ?
C41 H41A 0.9800 . ?
C41 H41B 0.9800 . ?
C41 H41C 0.9800 . ?
C42 H42A 0.9800 . ?
C42 H42B 0.9800 . ?
C42 H42C 0.9800 . ?
C43 H43A 0.9800 . ?
C43 H43B 0.9800 . ?
C43 H43C 0.9800 . ?
C44 H44A 0.9800 . ?
C44 H44B 0.9800 . ?
C44 H44C 0.9800 . ?
C45 H45A 0.9800 . ?
C45 H45B 0.9800 . ?
C45 H45C 0.9800 . ?
C46 C47 1.399(2) . ?
C46 C51 1.410(2) . ?
C47 C48 1.395(2) . ?
C47 C52 1.516(2) . ?
C48 C49 1.376(2) . ?
C48 H48 0.9500 . ?
C49 C50 1.376(3) . ?
C49 H49 0.9500 . ?
C50 C51 1.392(2) . ?
C50 H50 0.9500 . ?
C51 C55 1.513(2) . ?
C52 C53 1.520(2) . ?
C52 C54 1.525(2) . ?
C52 H52 1.0000 . ?
C53 H53A 0.9800 . ?
C53 H53B 0.9800 . ?
C53 H53C 0.9800 . ?
C54 H54A 0.9800 . ?
C54 H54B 0.9800 . ?
C54 H54C 0.9800 . ?
C55 C57 1.531(2) . ?
C55 C56 1.533(2) . ?
C55 H55 1.0000 . ?
C56 H56A 0.9800 . ?
C56 H56B 0.9800 . ?
C56 H56C 0.9800 . ?
C57 H57A 0.9800 . ?
C57 H57B 0.9800 . ?
C57 H57C 0.9800 . ?
C58 H58A 0.9800 . ?
C58 H58B 0.9800 . ?
C58 H58C 0.9800 . ?
C59 H59A 0.9800 . ?
C59 H59B 0.9800 . ?
C59 H59C 0.9800 . ?
C60 H60A 0.9800 . ?
C60 H60B 0.9800 . ?
C60 H60C 0.9800 . ?
C61A C62A 1.520(8) . ?
C61A H61A 0.9800 . ?
C61A H61B 0.9800 . ?
C61A H61C 0.9800 . ?
C62A C63A 1.512(7) . ?
C62A H62A 0.9900 . ?
C62A H62B 0.9900 . ?
C63A C64A 1.533(8) . ?
C63A H63A 0.9900 . ?
C63A H63B 0.9900 . ?
C64A C65A 1.513(7) . ?
C64A H64A 0.9900 . ?
C64A H64B 0.9900 . ?
C65A C66A 1.499(9) . ?
C65A H65A 0.9900 . ?
C65A H65B 0.9900 . ?
C66A H66A 0.9800 . ?
C66A H66B 0.9800 . ?
C66A H66C 0.9800 . ?
C61B C62B 1.495(10) . ?
C61B H61D 0.9800 . ?
C61B H61E 0.9800 . ?
C61B H61F 0.9800 . ?
C62B C63B 1.502(9) . ?
C62B H62C 0.9900 . ?
C62B H62D 0.9900 . ?
C63B C64B 1.515(7) . ?
C63B H63C 0.9900 . ?
C63B H63D 0.9900 . ?
C64B C65B 1.489(9) . ?
C64B H64C 0.9900 . ?
C64B H64D 0.9900 . ?
C65B C66B 1.519(8) . ?
C65B H65C 0.9900 . ?
C65B H65D 0.9900 . ?
C66B H66D 0.9800 . ?
C66B H66E 0.9800 . ?
C66B H66F 0.9800 . ?

loop_
_geom_torsion_atom_site_label_1
_geom_torsion_atom_site_label_2
_geom_torsion_atom_site_label_3
_geom_torsion_atom_site_label_4
_geom_torsion
_geom_torsion_site_symmetry_1
_geom_torsion_site_symmetry_2
_geom_torsion_site_symmetry_3
_geom_torsion_site_symmetry_4
_geom_torsion_publ_flag
Si2 Si1 N1 C1 -8.59(11) . . . . ?
Si5 Si1 N1 C1 145.41(8) . . . . ?
Si4 Si1 N1 C1 69.11(10) . . . . ?
Si2 Si1 N1 Si7 164.32(6) . . . . ?
Si5 Si1 N1 Si7 -41.68(14) . . . . ?
Si4 Si1 N1 Si7 -117.99(8) . . . . ?
C13 Si7 N1 C1 0.23(12) . . . . ?
C14 Si7 N1 C1 -120.23(11) . . . . ?
C15 Si7 N1 C1 119.51(11) . . . . ?
C13 Si7 N1 Si1 -172.42(9) . . . . ?
C14 Si7 N1 Si1 67.12(11) . . . . ?
C15 Si7 N1 Si1 -53.14(11) . . . . ?
Si4 Si3 N2 C16 -7.05(12) . . . . ?
Si6 Si3 N2 C16 144.53(8) . . . . ?
Si2 Si3 N2 C16 70.29(10) . . . . ?
Si4 Si3 N2 Si8 166.85(6) . . . . ?
Si6 Si3 N2 Si8 -41.57(13) . . . . ?
Si2 Si3 N2 Si8 -115.81(8) . . . . ?
C29 Si8 N2 C16 121.74(12) . . . . ?
C28 Si8 N2 C16 -118.46(12) . . . . ?
C30 Si8 N2 C16 1.97(13) . . . . ?
C29 Si8 N2 Si3 -51.83(11) . . . . ?
C28 Si8 N2 Si3 67.97(11) . . . . ?
C30 Si8 N2 Si3 -171.60(9) . . . . ?
Si1 Si5 N3 C31 -111.38(10) . . . . ?
Si6 Si5 N3 C31 100.80(10) . . . . ?
Si4 Si5 N3 C31 -27.14(11) . . . . ?
Si1 Si5 N3 Si9 72.23(10) . . . . ?
Si6 Si5 N3 Si9 -75.59(10) . . . . ?
Si4 Si5 N3 Si9 156.47(6) . . . . ?
C43 Si9 N3 C31 0.24(13) . . . . ?
C45 Si9 N3 C31 122.30(11) . . . . ?
C44 Si9 N3 C31 -119.72(11) . . . . ?
C43 Si9 N3 Si5 176.54(8) . . . . ?
C45 Si9 N3 Si5 -61.40(11) . . . . ?
C44 Si9 N3 Si5 56.58(11) . . . . ?
Si3 Si6 N4 C46 -114.27(10) . . . . ?
Si5 Si6 N4 C46 96.73(10) . . . . ?
Si2 Si6 N4 C46 -31.14(11) . . . . ?
Si3 Si6 N4 Si10 67.11(10) . . . . ?
Si5 Si6 N4 Si10 -81.88(10) . . . . ?
Si2 Si6 N4 Si10 150.25(6) . . . . ?
C60 Si10 N4 C46 -124.12(11) . . . . ?
C59 Si10 N4 C46 116.59(12) . . . . ?
C58 Si10 N4 C46 -3.50(12) . . . . ?
C60 Si10 N4 Si6 54.48(11) . . . . ?
C59 Si10 N4 Si6 -64.82(11) . . . . ?
C58 Si10 N4 Si6 175.10(8) . . . . ?
Si1 N1 C1 C6 -92.44(13) . . . . ?
Si7 N1 C1 C6 93.86(14) . . . . ?
Si1 N1 C1 C2 87.61(14) . . . . ?
Si7 N1 C1 C2 -86.09(14) . . . . ?
C6 C1 C2 C3 -0.9(2) . . . . ?
N1 C1 C2 C3 179.03(13) . . . . ?
C6 C1 C2 C7 179.41(14) . . . . ?
N1 C1 C2 C7 -0.6(2) . . . . ?
C1 C2 C3 C4 -0.5(2) . . . . ?
C7 C2 C3 C4 179.17(15) . . . . ?
C2 C3 C4 C5 1.0(3) . . . . ?
C3 C4 C5 C6 -0.1(3) . . . . ?
C4 C5 C6 C1 -1.3(2) . . . . ?
C4 C5 C6 C10 178.56(15) . . . . ?
C2 C1 C6 C5 1.8(2) . . . . ?
N1 C1 C6 C5 -178.13(13) . . . . ?
C2 C1 C6 C10 -178.06(13) . . . . ?
N1 C1 C6 C10 2.0(2) . . . . ?
C3 C2 C7 C9 64.23(19) . . . . ?
C1 C2 C7 C9 -116.10(16) . . . . ?
C3 C2 C7 C8 -58.43(19) . . . . ?
C1 C2 C7 C8 121.24(15) . . . . ?
C5 C6 C10 C11 75.10(19) . . . . ?
C1 C6 C10 C11 -105.01(17) . . . . ?
C5 C6 C10 C12 -48.19(19) . . . . ?
C1 C6 C10 C12 131.69(15) . . . . ?
Si3 N2 C16 C21 86.50(14) . . . . ?
Si8 N2 C16 C21 -87.97(15) . . . . ?
Si3 N2 C16 C17 -92.35(14) . . . . ?
Si8 N2 C16 C17 93.18(14) . . . . ?
C21 C16 C17 C18 0.4(2) . . . . ?
N2 C16 C17 C18 179.26(14) . . . . ?
C21 C16 C17 C25 179.16(14) . . . . ?
N2 C16 C17 C25 -2.0(2) . . . . ?
C16 C17 C18 C19 -1.0(2) . . . . ?
C25 C17 C18 C19 -179.76(16) . . . . ?
C17 C18 C19 C20 1.1(3) . . . . ?
C18 C19 C20 C21 -0.6(3) . . . . ?
C19 C20 C21 C16 0.0(3) . . . . ?
C19 C20 C21 C22 180.00(17) . . . . ?
C17 C16 C21 C20 0.0(2) . . . . ?
N2 C16 C21 C20 -178.80(14) . . . . ?
C17 C16 C21 C22 -179.93(15) . . . . ?
N2 C16 C21 C22 1.2(2) . . . . ?
C20 C21 C22 C23 60.0(2) . . . . ?
C16 C21 C22 C23 -120.08(18) . . . . ?
C20 C21 C22 C24 -63.2(2) . . . . ?
C16 C21 C22 C24 116.80(18) . . . . ?
C18 C17 C25 C26 -44.8(2) . . . . ?
C16 C17 C25 C26 136.52(16) . . . . ?
C18 C17 C25 C27 78.56(19) . . . . ?
C16 C17 C25 C27 -100.16(17) . . . . ?
Si5 N3 C31 C32 -89.45(14) . . . . ?
Si9 N3 C31 C32 87.23(14) . . . . ?
Si5 N3 C31 C36 91.68(14) . . . . ?
Si9 N3 C31 C36 -91.64(14) . . . . ?
C36 C31 C32 C33 4.3(2) . . . . ?
N3 C31 C32 C33 -174.52(13) . . . . ?
C36 C31 C32 C37 -173.40(13) . . . . ?
N3 C31 C32 C37 7.7(2) . . . . ?
C31 C32 C33 C34 -1.2(2) . . . . ?
C37 C32 C33 C34 176.64(14) . . . . ?
C32 C33 C34 C35 -2.3(2) . . . . ?
C33 C34 C35 C36 2.7(3) . . . . ?
C34 C35 C36 C31 0.4(2) . . . . ?
C34 C35 C36 C40 -179.80(15) . . . . ?
C32 C31 C36 C35 -4.0(2) . . . . ?
N3 C31 C36 C35 174.88(13) . . . . ?
C32 C31 C36 C40 176.27(14) . . . . ?
N3 C31 C36 C40 -4.9(2) . . . . ?
C33 C32 C37 C39 -60.27(18) . . . . ?
C31 C32 C37 C39 117.47(16) . . . . ?
C33 C32 C37 C38 62.94(19) . . . . ?
C31 C32 C37 C38 -119.32(16) . . . . ?
C35 C36 C40 C42 -72.90(19) . . . . ?
C31 C36 C40 C42 106.86(17) . . . . ?
C35 C36 C40 C41 50.67(19) . . . . ?
C31 C36 C40 C41 -129.57(15) . . . . ?
Si6 N4 C46 C47 -92.64(14) . . . . ?
Si10 N4 C46 C47 86.09(14) . . . . ?
Si6 N4 C46 C51 89.35(14) . . . . ?
Si10 N4 C46 C51 -91.92(14) . . . . ?
C51 C46 C47 C48 2.9(2) . . . . ?
N4 C46 C47 C48 -175.11(13) . . . . ?
C51 C46 C47 C52 -175.16(14) . . . . ?
N4 C46 C47 C52 6.9(2) . . . . ?
C46 C47 C48 C49 -0.8(2) . . . . ?
C52 C47 C48 C49 177.33(16) . . . . ?
C47 C48 C49 C50 -1.0(3) . . . . ?
C48 C49 C50 C51 0.7(3) . . . . ?
C49 C50 C51 C46 1.4(2) . . . . ?
C49 C50 C51 C55 -179.72(16) . . . . ?
C47 C46 C51 C50 -3.1(2) . . . . ?
N4 C46 C51 C50 174.85(13) . . . . ?
C47 C46 C51 C55 177.99(14) . . . . ?
N4 C46 C51 C55 -4.0(2) . . . . ?
C48 C47 C52 C53 -65.12(19) . . . . ?
C46 C47 C52 C53 112.93(16) . . . . ?
C48 C47 C52 C54 58.8(2) . . . . ?
C46 C47 C52 C54 -123.14(16) . . . . ?
C50 C51 C55 C57 -70.18(18) . . . . ?
C46 C51 C55 C57 108.67(16) . . . . ?
C50 C51 C55 C56 52.35(19) . . . . ?
C46 C51 C55 C56 -128.80(15) . . . . ?
C61A C62A C63A C64A 175.5(6) . . . . ?
C62A C63A C64A C65A -69.5(7) . . . . ?
C63A C64A C65A C66A -178.7(5) . . . . ?
C61B C62B C63B C64B -66.8(7) . . . . ?
C62B C63B C64B C65B -176.5(5) . . . . ?
C63B C64B C65B C66B -176.6(5) . . . . ?
